data_4348858
loop_
_publ_author_name
'Zhong, Fei'
'Yang, Xiaodong'
'Shen, Lingyi'
'Zhao, Yanxia'
'Ma, Hongwei'
'Wu, Biao'
'Yang, Xiao-Juan'

_publ_section_title
;
 Multinuclear Alkali Metal Complexes of a Triphenylene-Based Hexamine and
 the Transmetalation to Tris(N-heterocyclic tetrylenes) (Ge, Sn, Pb).
;
_journal_issue 17
_journal_name_full 'Inorganic chemistry'
_journal_page_first 9112
_journal_page_last 9120
_journal_paper_doi 10.1021/acs.inorgchem.6b01743
_journal_volume 55
_journal_year 2016
_chemical_formula_sum 'C106 H152 K2 N6 O8'
_chemical_formula_weight 1716.53
_space_group_crystal_system orthorhombic
_space_group_IT_number 33
_space_group_name_Hall 'P 2c -2n'
_space_group_name_H-M_alt 'P n a 21'
_atom_sites_solution_hydrogens geom
_atom_sites_solution_primary direct
_atom_sites_solution_secondary difmap
_audit_creation_method SHELXL-2014/7
_cell_angle_alpha 90
_cell_angle_beta 90
_cell_angle_gamma 90
_cell_formula_units_Z 4
_cell_length_a 31.969(8)
_cell_length_b 10.512(3)
_cell_length_c 29.754(8)
_cell_measurement_reflns_used 9919
_cell_measurement_temperature 153(2)
_cell_measurement_theta_max 23.56
_cell_measurement_theta_min 2.15
_cell_volume 9999(5)
_computing_cell_refinement 'Bruker SMART'
_computing_data_collection 'Bruker SMART APEX II'
_computing_data_reduction 'Bruker SAINT'
_computing_molecular_graphics SHELXTL
_computing_publication_material SHELXTL
_computing_structure_refinement 'SHELXL-2014/7 (Sheldrick, 2014)'
_computing_structure_solution 'SHELXL-2014/7 (Sheldrick, 2014)'
_diffrn_ambient_temperature 153(2)
_diffrn_detector_area_resol_mean 'fine-focus sealed tube'
_diffrn_measured_fraction_theta_full 0.995
_diffrn_measured_fraction_theta_max 0.995
_diffrn_measurement_device_type 'Bruker APEX II area detector'
_diffrn_measurement_method '\w scan'
_diffrn_radiation_type MoK\a
_diffrn_radiation_wavelength 0.71073
_diffrn_reflns_av_R_equivalents 0.0831
_diffrn_reflns_av_unetI/netI 0.0901
_diffrn_reflns_Laue_measured_fraction_full 0.995
_diffrn_reflns_Laue_measured_fraction_max 0.995
_diffrn_reflns_limit_h_max 37
_diffrn_reflns_limit_h_min -37
_diffrn_reflns_limit_k_max 12
_diffrn_reflns_limit_k_min -12
_diffrn_reflns_limit_l_max 35
_diffrn_reflns_limit_l_min -34
_diffrn_reflns_number 59982
_diffrn_reflns_point_group_measured_fraction_full 0.995
_diffrn_reflns_point_group_measured_fraction_max 0.995
_diffrn_reflns_theta_full 25.023
_diffrn_reflns_theta_max 25.023
_diffrn_reflns_theta_min 2.039
_exptl_absorpt_coefficient_mu 0.152
_exptl_absorpt_correction_type multi-scan
_exptl_absorpt_process_details SADABS
_exptl_crystal_colour darkred
_exptl_crystal_density_diffrn 1.140
_exptl_crystal_density_meas ?
_exptl_crystal_description block
_exptl_crystal_F_000 3728
_exptl_crystal_size_max 0.300
_exptl_crystal_size_mid 0.300
_exptl_crystal_size_min 0.250
_exptl_transmission_factor_max 0.7452
_exptl_transmission_factor_min 0.4382
_refine_diff_density_max 0.793
_refine_diff_density_min -0.374
_refine_diff_density_rms 0.074
_refine_ls_abs_structure_details
;
 Refined as a perfect inversion twin.
;
_refine_ls_abs_structure_Flack 0.5
_refine_ls_extinction_method none
_refine_ls_goodness_of_fit_ref 1.146
_refine_ls_hydrogen_treatment constr
_refine_ls_matrix_type full
_refine_ls_number_parameters 1129
_refine_ls_number_reflns 17279
_refine_ls_number_restraints 733
_refine_ls_restrained_S_all 1.197
_refine_ls_R_factor_all 0.1464
_refine_ls_R_factor_gt 0.0945
_refine_ls_shift/su_max 0.021
_refine_ls_shift/su_mean 0.002
_refine_ls_structure_factor_coef Fsqd
_refine_ls_weighting_details 'w=1/[\s^2^(Fo^2^)+(0.0010P)^2^+25.2414P] where P=(Fo^2^+2Fc^2^)/3'
_refine_ls_weighting_scheme calc
_refine_ls_wR_factor_gt 0.1944
_refine_ls_wR_factor_ref 0.2182
_reflns_Friedel_coverage 0.959
_reflns_Friedel_fraction_full 0.995
_reflns_Friedel_fraction_max 0.995
_reflns_number_gt 10958
_reflns_number_total 17279
_reflns_threshold_expression 'I > 2\s(I)'
_cod_data_source_file ic6b01743_si_003.cif
_cod_data_source_block 01
_cod_depositor_comments
;
The following automatic conversions were performed:

data item '_exptl_absorpt_correction_type' value 'Multi-scan' was
changed to 'multi-scan' in accordance with the
/home/saulius/struct/COD-crude-data/automatic-downloads/DataCite-retrospective/ACS/depositions/lib/dictionaries/cif_core.dic
dictionary named 'cif_core.dic' version 2.4.2 last updated on
2011-04-26.

data item '_exptl_crystal_density_meas' value 'not measured' was
changed to '?' -- the value is perceived as not measured.

Automatic conversion script
Id: cif_fix_values 6909 2019-04-08 15:41:33Z antanas 
;
_cod_original_cell_volume 9999(4)
_cod_database_code 4348858
_shelx_shelxl_version_number 2014/7
_shelx_space_group_comment
;
The symmetry employed for this shelxl refinement is uniquely defined
by the following loop, which should always be used as a source of
symmetry information in preference to the above space-group names.
They are only intended as comments.
;
_shelx_estimated_absorpt_t_min 0.956
_shelx_estimated_absorpt_t_max 0.963

loop_
_space_group_symop_operation_xyz
'x, y, z'
'-x, -y, z+1/2'
'x+1/2, -y+1/2, z'
'-x+1/2, y+1/2, z+1/2'

loop_
_atom_site_label
_atom_site_type_symbol
_atom_site_fract_x
_atom_site_fract_y
_atom_site_fract_z
_atom_site_U_iso_or_equiv
_atom_site_adp_type
_atom_site_occupancy
_atom_site_site_symmetry_order
_atom_site_calc_flag
_atom_site_refinement_flags_posn
_atom_site_refinement_flags_adp
K1 K 0.24137(8) 0.5929(3) 1.15834(8) 0.0640(7) Uani 1 1 d . U
K2 K 0.11399(10) 1.0743(3) 0.94014(13) 0.0942(12) Uani 1 1 d . U
O1 O 0.0377(4) 1.2116(13) 0.9352(4) 0.121(4) Uani 1 1 d . U
O2 O 0.0621(2) 1.0813(8) 1.0103(3) 0.074(2) Uani 1 1 d . U
O3 O 0.1530(3) 1.2977(8) 0.9842(3) 0.080(3) Uani 1 1 d . U
O4 O 0.1357(3) 1.2712(7) 0.8919(3) 0.075(2) Uani 1 1 d . U
O5 O 0.2011(4) 0.4184(15) 1.2087(5) 0.153(5) Uani 1 1 d . U
O6 O 0.2095(6) 0.631(2) 1.2459(7) 0.207(7) Uani 1 1 d . U
O7 O 0.2998(5) 0.4079(16) 1.1656(6) 0.170(6) Uani 1 1 d . U
O8 O 0.3072(6) 0.6787(16) 1.2027(6) 0.173(6) Uani 1 1 d . U
N1 N 0.1219(2) 0.5856(7) 1.1209(2) 0.0342(17) Uani 1 1 d . U
H1 H 0.1457 0.5554 1.1313 0.041 Uiso 1 1 calc R U
N2 N 0.1929(2) 0.6739(7) 1.0867(2) 0.0347(17) Uani 1 1 d . U
N3 N 0.12546(19) 0.9178(7) 0.8099(2) 0.0272(16) Uani 1 1 d . U
H3 H 0.1472 0.9639 0.8020 0.033 Uiso 1 1 calc R U
N4 N 0.19574(19) 0.8955(7) 0.8542(2) 0.0313(16) Uani 1 1 d . U
N5 N -0.0708(2) 0.6579(8) 1.0004(2) 0.048(2) Uani 1 1 d . U
H5 H -0.0936 0.6686 0.9841 0.057 Uiso 1 1 calc R U
N6 N -0.0714(2) 0.7548(8) 0.9172(2) 0.045(2) Uani 1 1 d . U
H6 H -0.0941 0.7413 0.9331 0.054 Uiso 1 1 calc R U
C1 C 0.1204(3) 0.6315(7) 1.0771(3) 0.0272(18) Uani 1 1 d . U
C2 C 0.1594(3) 0.6772(7) 1.0587(2) 0.0272(18) Uani 1 1 d . U
C3 C 0.1581(2) 0.7255(8) 1.0152(2) 0.0250(18) Uani 1 1 d . U
H4' H 0.1833 0.7576 1.0026 0.030 Uiso 1 1 calc R U
C4 C 0.1213(2) 0.7295(7) 0.9886(2) 0.0221(17) Uani 1 1 d . U
C5 C 0.0836(2) 0.6876(7) 1.0077(2) 0.0222(17) Uani 1 1 d . U
C6 C 0.0843(3) 0.6405(7) 1.0525(3) 0.0277(19) Uani 1 1 d . U
H6' H 0.0587 0.6143 1.0659 0.033 Uiso 1 1 calc R U
C7 C 0.1216(2) 0.8740(7) 0.8532(2) 0.0213(16) Uani 1 1 d . U
C8 C 0.1606(2) 0.8614(7) 0.8776(2) 0.0203(16) Uani 1 1 d . U
C9 C 0.1594(2) 0.8158(7) 0.9210(2) 0.0227(17) Uani 1 1 d . U
H9 H 0.1865 0.7984 0.9366 0.027 Uiso 1 1 calc R U
C10 C 0.1214(2) 0.7781(6) 0.9426(2) 0.0187(16) Uani 1 1 d . U
C11 C 0.0837(2) 0.7894(7) 0.9185(2) 0.0207(16) Uani 1 1 d . U
C12 C 0.0855(2) 0.8382(7) 0.8744(2) 0.0235(17) Uani 1 1 d . U
H12 H 0.0587 0.8470 0.8574 0.028 Uiso 1 1 calc R U
C13 C -0.0312(3) 0.6848(9) 0.9810(3) 0.036(2) Uani 1 1 d . U
C14 C -0.0318(3) 0.7400(9) 0.9376(3) 0.038(2) Uani 1 1 d . U
C15 C 0.0054(2) 0.7714(8) 0.9177(3) 0.031(2) Uani 1 1 d . U
H15 H 0.0053 0.8069 0.8883 0.037 Uiso 1 1 calc R U
C16 C 0.0443(2) 0.7522(7) 0.9399(3) 0.0256(17) Uani 1 1 d . U
C17 C 0.0445(2) 0.7008(7) 0.9834(2) 0.0223(17) Uani 1 1 d . U
C18 C 0.0059(3) 0.6661(8) 1.0028(3) 0.033(2) Uani 1 1 d . U
H18 H 0.0057 0.6287 1.0319 0.039 Uiso 1 1 calc R U
C19 C 0.0859(3) 0.5860(9) 1.1497(3) 0.035(2) Uani 1 1 d . U
C20 C 0.0805(3) 0.6849(11) 1.1800(3) 0.051(3) Uani 1 1 d . U
C21 C 0.0464(4) 0.6780(13) 1.2094(3) 0.064(3) Uani 1 1 d . U
H21 H 0.0428 0.7430 1.2312 0.077 Uiso 1 1 calc R U
C22 C 0.0181(4) 0.5816(12) 1.2078(4) 0.064(3) Uani 1 1 d . U
H22 H -0.0052 0.5807 1.2276 0.077 Uiso 1 1 calc R U
C23 C 0.0238(4) 0.4858(11) 1.1772(4) 0.060(3) Uani 1 1 d . U
H23 H 0.0041 0.4184 1.1757 0.071 Uiso 1 1 calc R U
C24 C 0.0573(3) 0.4856(9) 1.1487(3) 0.050(3) Uani 1 1 d . U
C25 C 0.0635(4) 0.3746(10) 1.1168(4) 0.059(3) Uani 1 1 d . U
H25 H 0.0863 0.3971 1.0952 0.071 Uiso 1 1 calc R U
C26 C 0.0247(4) 0.3426(12) 1.0902(4) 0.078(4) Uani 1 1 d . U
H26A H 0.0015 0.3261 1.1109 0.116 Uiso 1 1 calc R U
H26B H 0.0299 0.2668 1.0719 0.116 Uiso 1 1 calc R U
H26C H 0.0175 0.4143 1.0706 0.116 Uiso 1 1 calc R U
C27 C 0.0774(5) 0.2560(11) 1.1439(5) 0.087(4) Uani 1 1 d . U
H27A H 0.1054 0.2705 1.1563 0.130 Uiso 1 1 calc R U
H27B H 0.0780 0.1816 1.1241 0.130 Uiso 1 1 calc R U
H27C H 0.0576 0.2409 1.1685 0.130 Uiso 1 1 calc R U
C28 C 0.1099(4) 0.7983(13) 1.1797(5) 0.079(4) Uani 1 1 d . U
H28 H 0.1314 0.7827 1.1560 0.094 Uiso 1 1 calc R U
C29 C 0.1327(7) 0.812(2) 1.2241(7) 0.158(8) Uani 1 1 d . U
H29A H 0.1128 0.8369 1.2475 0.238 Uiso 1 1 calc R U
H29B H 0.1544 0.8769 1.2213 0.238 Uiso 1 1 calc R U
H29C H 0.1455 0.7303 1.2322 0.238 Uiso 1 1 calc R U
C30 C 0.0897(5) 0.9186(15) 1.1694(6) 0.116(6) Uani 1 1 d . U
H30A H 0.0716 0.9435 1.1945 0.175 Uiso 1 1 calc R U
H30B H 0.0728 0.9093 1.1421 0.175 Uiso 1 1 calc R U
H30C H 0.1110 0.9842 1.1646 0.175 Uiso 1 1 calc R U
C31 C 0.2301(3) 0.7236(9) 1.0716(3) 0.042(2) Uani 1 1 d . U
C32 C 0.2570(3) 0.6591(10) 1.0408(3) 0.044(2) Uani 1 1 d . U
C33 C 0.2961(4) 0.7063(13) 1.0335(4) 0.073(4) Uani 1 1 d . U
H33 H 0.3141 0.6635 1.0131 0.088 Uiso 1 1 calc R U
C34 C 0.3104(4) 0.8158(14) 1.0551(5) 0.076(4) Uani 1 1 d . U
H34 H 0.3380 0.8454 1.0498 0.091 Uiso 1 1 calc R U
C35 C 0.2852(5) 0.8794(13) 1.0834(5) 0.081(4) Uani 1 1 d . U
H35 H 0.2952 0.9545 1.0976 0.097 Uiso 1 1 calc R U
C36 C 0.2447(4) 0.8374(11) 1.0923(4) 0.059(3) Uani 1 1 d . U
C37 C 0.2168(5) 0.9141(12) 1.1226(4) 0.075(4) Uani 1 1 d . U
H37 H 0.1967 0.8528 1.1365 0.090 Uiso 1 1 calc R U
C38 C 0.2380(7) 0.9836(17) 1.1610(6) 0.140(7) Uani 1 1 d . U
H38A H 0.2671 0.9551 1.1634 0.210 Uiso 1 1 calc R U
H38B H 0.2232 0.9652 1.1891 0.210 Uiso 1 1 calc R U
H38C H 0.2373 1.0753 1.1552 0.210 Uiso 1 1 calc R U
C39 C 0.1922(4) 1.0011(14) 1.0964(4) 0.081(4) Uani 1 1 d . U
H39A H 0.2108 1.0575 1.0794 0.121 Uiso 1 1 calc R U
H39B H 0.1745 1.0519 1.1164 0.121 Uiso 1 1 calc R U
H39C H 0.1745 0.9531 1.0755 0.121 Uiso 1 1 calc R U
C40 C 0.2430(3) 0.5389(10) 1.0180(4) 0.051(3) Uani 1 1 d . U
H40 H 0.2125 0.5283 1.0246 0.061 Uiso 1 1 calc R U
C41 C 0.2476(4) 0.5468(13) 0.9678(4) 0.075(4) Uani 1 1 d . U
H41A H 0.2773 0.5469 0.9599 0.113 Uiso 1 1 calc R U
H41B H 0.2345 0.6253 0.9569 0.113 Uiso 1 1 calc R U
H41C H 0.2339 0.4733 0.9539 0.113 Uiso 1 1 calc R U
C42 C 0.2650(4) 0.4231(12) 1.0360(5) 0.080(4) Uani 1 1 d . U
H42A H 0.2952 0.4317 1.0312 0.119 Uiso 1 1 calc R U
H42B H 0.2547 0.3473 1.0203 0.119 Uiso 1 1 calc R U
H42C H 0.2593 0.4149 1.0683 0.119 Uiso 1 1 calc R U
C43 C 0.0938(2) 0.8879(8) 0.7778(3) 0.031(2) Uani 1 1 d . U
C44 C 0.0617(3) 0.9762(8) 0.7690(3) 0.032(2) Uani 1 1 d . U
C45 C 0.0345(3) 0.9497(10) 0.7334(3) 0.050(3) Uani 1 1 d . U
H45 H 0.0129 1.0089 0.7267 0.060 Uiso 1 1 calc R U
C46 C 0.0376(3) 0.8434(11) 0.7082(4) 0.057(3) Uani 1 1 d . U
H46 H 0.0191 0.8298 0.6838 0.069 Uiso 1 1 calc R U
C47 C 0.0681(4) 0.7547(11) 0.7183(4) 0.062(3) Uani 1 1 d . U
H47 H 0.0698 0.6788 0.7011 0.075 Uiso 1 1 calc R U
C48 C 0.0964(3) 0.7746(9) 0.7534(3) 0.042(2) Uani 1 1 d . U
C49 C 0.1282(4) 0.6725(11) 0.7656(4) 0.063(3) Uani 1 1 d . U
H49 H 0.1454 0.7044 0.7913 0.076 Uiso 1 1 calc R U
C50 C 0.1070(5) 0.5559(13) 0.7798(6) 0.100(5) Uani 1 1 d . U
H50A H 0.0959 0.5673 0.8102 0.150 Uiso 1 1 calc R U
H50B H 0.1270 0.4852 0.7797 0.150 Uiso 1 1 calc R U
H50C H 0.0841 0.5370 0.7591 0.150 Uiso 1 1 calc R U
C51 C 0.1573(5) 0.6431(16) 0.7268(5) 0.106(5) Uani 1 1 d . U
H51A H 0.1434 0.5853 0.7058 0.158 Uiso 1 1 calc R U
H51B H 0.1828 0.6029 0.7383 0.158 Uiso 1 1 calc R U
H51C H 0.1646 0.7222 0.7112 0.158 Uiso 1 1 calc R U
C52 C 0.0545(3) 1.0898(9) 0.7974(3) 0.042(2) Uani 1 1 d . U
H52 H 0.0751 1.0876 0.8226 0.050 Uiso 1 1 calc R U
C53 C 0.0101(3) 1.0927(13) 0.8181(5) 0.073(3) Uani 1 1 d . U
H53A H -0.0107 1.0976 0.7940 0.110 Uiso 1 1 calc R U
H53B H 0.0074 1.1671 0.8377 0.110 Uiso 1 1 calc R U
H53C H 0.0056 1.0151 0.8357 0.110 Uiso 1 1 calc R U
C54 C 0.0617(3) 1.2133(10) 0.7709(4) 0.059(3) Uani 1 1 d . U
H54A H 0.0906 1.2155 0.7599 0.089 Uiso 1 1 calc R U
H54B H 0.0567 1.2866 0.7905 0.089 Uiso 1 1 calc R U
H54C H 0.0424 1.2165 0.7453 0.089 Uiso 1 1 calc R U
C55 C 0.2368(2) 0.8732(8) 0.8699(3) 0.0303(19) Uani 1 1 d . U
C56 C 0.2552(3) 0.9535(9) 0.9021(3) 0.036(2) Uani 1 1 d . U
C57 C 0.2961(3) 0.9341(10) 0.9139(4) 0.051(3) Uani 1 1 d . U
H57 H 0.3078 0.9839 0.9374 0.061 Uiso 1 1 calc R U
C58 C 0.3201(3) 0.8476(11) 0.8936(4) 0.057(3) Uani 1 1 d . U
H58 H 0.3489 0.8404 0.9010 0.069 Uiso 1 1 calc R U
C59 C 0.3024(3) 0.7672(10) 0.8611(3) 0.049(3) Uani 1 1 d . U
H59 H 0.3191 0.7039 0.8471 0.059 Uiso 1 1 calc R U
C60 C 0.2615(3) 0.7793(8) 0.8494(3) 0.034(2) Uani 1 1 d . U
C61 C 0.2313(3) 1.0640(9) 0.9241(3) 0.041(2) Uani 1 1 d . U
H61 H 0.2022 1.0632 0.9118 0.050 Uiso 1 1 calc R U
C62 C 0.2508(3) 1.1912(9) 0.9117(4) 0.056(3) Uani 1 1 d . U
H62A H 0.2331 1.2604 0.9227 0.084 Uiso 1 1 calc R U
H62B H 0.2534 1.1973 0.8789 0.084 Uiso 1 1 calc R U
H62C H 0.2786 1.1978 0.9254 0.084 Uiso 1 1 calc R U
C63 C 0.2282(4) 1.0502(11) 0.9741(3) 0.057(3) Uani 1 1 d . U
H63A H 0.2129 0.9720 0.9814 0.086 Uiso 1 1 calc R U
H63B H 0.2132 1.1235 0.9866 0.086 Uiso 1 1 calc R U
H63C H 0.2563 1.0462 0.9870 0.086 Uiso 1 1 calc R U
C64 C 0.2418(3) 0.6867(10) 0.8155(3) 0.047(2) Uani 1 1 d . U
H64 H 0.2206 0.7355 0.7978 0.056 Uiso 1 1 calc R U
C65 C 0.2190(3) 0.5819(10) 0.8397(4) 0.056(3) Uani 1 1 d . U
H65A H 0.2025 0.5325 0.8181 0.084 Uiso 1 1 calc R U
H65B H 0.2003 0.6191 0.8623 0.084 Uiso 1 1 calc R U
H65C H 0.2393 0.5260 0.8546 0.084 Uiso 1 1 calc R U
C66 C 0.2724(4) 0.6313(14) 0.7825(5) 0.084(4) Uani 1 1 d . U
H66A H 0.2927 0.5784 0.7986 0.126 Uiso 1 1 calc R U
H66B H 0.2870 0.7002 0.7669 0.126 Uiso 1 1 calc R U
H66C H 0.2573 0.5791 0.7605 0.126 Uiso 1 1 calc R U
C67 C -0.0747(3) 0.6138(9) 1.0456(3) 0.041(2) Uani 1 1 d . U
C68 C -0.0900(4) 0.4889(13) 1.0539(5) 0.081(4) Uani 1 1 d . U
C69 C -0.0948(5) 0.4529(14) 1.1005(6) 0.092(5) Uani 1 1 d . U
H69 H -0.1044 0.3702 1.1083 0.111 Uiso 1 1 calc R U
C70 C -0.0859(5) 0.536(2) 1.1315(6) 0.107(5) Uani 1 1 d . U
H70 H -0.0909 0.5115 1.1618 0.128 Uiso 1 1 calc R U
C71 C -0.0700(4) 0.6535(17) 1.1244(4) 0.084(4) Uani 1 1 d . U
H71 H -0.0622 0.7064 1.1489 0.101 Uiso 1 1 calc R U
C72 C -0.0655(3) 0.6947(11) 1.0808(3) 0.052(3) Uani 1 1 d . U
C73 C -0.0969(7) 0.4042(19) 1.0139(8) 0.141(7) Uani 1 1 d . U
H73 H -0.0807 0.4288 0.9865 0.170 Uiso 1 1 calc R U
C74 C -0.0834(9) 0.257(3) 1.0365(10) 0.213(12) Uani 1 1 d . U
H74A H -0.1019 0.2372 1.0618 0.319 Uiso 1 1 calc R U
H74B H -0.0543 0.2593 1.0470 0.319 Uiso 1 1 calc R U
H74C H -0.0863 0.1910 1.0133 0.319 Uiso 1 1 calc R U
C75 C -0.1390(6) 0.372(2) 1.0059(7) 0.147(7) Uani 1 1 d . U
H75A H -0.1523 0.3472 1.0342 0.220 Uiso 1 1 calc R U
H75B H -0.1404 0.3013 0.9845 0.220 Uiso 1 1 calc R U
H75C H -0.1537 0.4460 0.9933 0.220 Uiso 1 1 calc R U
C76 C -0.0526(4) 0.8318(13) 1.0733(4) 0.070(3) Uani 1 1 d . U
H76 H -0.0345 0.8298 1.0459 0.084 Uiso 1 1 calc R U
C77 C -0.0261(6) 0.887(2) 1.1087(7) 0.153(8) Uani 1 1 d . U
H77A H -0.0007 0.8349 1.1121 0.229 Uiso 1 1 calc R U
H77B H -0.0415 0.8876 1.1372 0.229 Uiso 1 1 calc R U
H77C H -0.0183 0.9737 1.1005 0.229 Uiso 1 1 calc R U
C78 C -0.0909(6) 0.9106(19) 1.0597(8) 0.152(8) Uani 1 1 d . U
H78A H -0.1113 0.9102 1.0843 0.228 Uiso 1 1 calc R U
H78B H -0.1036 0.8737 1.0327 0.228 Uiso 1 1 calc R U
H78C H -0.0822 0.9982 1.0534 0.228 Uiso 1 1 calc R U
C79 C -0.0752(2) 0.7916(9) 0.8707(3) 0.036(2) Uani 1 1 d . U
C80 C -0.0645(3) 0.7089(10) 0.8370(3) 0.045(2) Uani 1 1 d . U
C81 C -0.0720(4) 0.7464(13) 0.7931(4) 0.062(3) Uani 1 1 d . U
H81 H -0.0648 0.6914 0.7690 0.074 Uiso 1 1 calc R U
C82 C -0.0898(4) 0.8625(13) 0.7843(4) 0.063(3) Uani 1 1 d . U
H82 H -0.0945 0.8874 0.7540 0.076 Uiso 1 1 calc R U
C83 C -0.1008(3) 0.9409(12) 0.8176(4) 0.063(3) Uani 1 1 d . U
H83 H -0.1136 1.0202 0.8107 0.075 Uiso 1 1 calc R U
C84 C -0.0938(3) 0.9088(12) 0.8610(4) 0.057(3) Uani 1 1 d . U
C85 C -0.1022(6) 1.0104(16) 0.9012(6) 0.111(5) Uani 1 1 d . U
H85 H -0.0835 0.9874 0.9269 0.133 Uiso 1 1 calc R U
C86 C -0.1453(6) 1.010(2) 0.9177(8) 0.154(8) Uani 1 1 d . U
C87 C -0.0923(11) 1.138(3) 0.8880(12) 0.260(16) Uani 1 1 d . U
H87A H -0.1125 1.1667 0.8654 0.391 Uiso 1 1 calc R U
H87B H -0.0640 1.1402 0.8752 0.391 Uiso 1 1 calc R U
H87C H -0.0936 1.1938 0.9143 0.391 Uiso 1 1 calc R U
C88 C -0.0475(4) 0.5785(11) 0.8466(4) 0.066(3) Uani 1 1 d . U
H88 H -0.0449 0.5695 0.8800 0.079 Uiso 1 1 calc R U
C89 C -0.0765(4) 0.4747(13) 0.8301(5) 0.090(4) Uani 1 1 d . U
H89A H -0.1038 0.4837 0.8446 0.135 Uiso 1 1 calc R U
H89B H -0.0646 0.3913 0.8375 0.135 Uiso 1 1 calc R U
H89C H -0.0798 0.4818 0.7975 0.135 Uiso 1 1 calc R U
C90 C -0.0032(4) 0.5612(13) 0.8262(5) 0.084(4) Uani 1 1 d . U
H90A H 0.0060 0.4731 0.8305 0.126 Uiso 1 1 calc R U
H90B H 0.0164 0.6189 0.8411 0.126 Uiso 1 1 calc R U
H90C H -0.0041 0.5807 0.7940 0.126 Uiso 1 1 calc R U
C91 C 0.1452(5) 1.3033(15) 1.0297(5) 0.098(5) Uani 1 1 d . U
H91A H 0.1417 1.3922 1.0388 0.148 Uiso 1 1 calc R U
H91B H 0.1687 1.2657 1.0461 0.148 Uiso 1 1 calc R U
H91C H 0.1196 1.2558 1.0365 0.148 Uiso 1 1 calc R U
C92 C 0.1317(4) 1.3970(12) 0.9573(6) 0.086(4) Uani 1 1 d . U
H92A H 0.1011 1.3858 0.9601 0.103 Uiso 1 1 calc R U
H92B H 0.1390 1.4815 0.9697 0.103 Uiso 1 1 calc R U
C93 C 0.1432(5) 1.3934(12) 0.9096(6) 0.093(5) Uani 1 1 d . U
H93A H 0.1265 1.4571 0.8929 0.112 Uiso 1 1 calc R U
H93B H 0.1731 1.4153 0.9062 0.112 Uiso 1 1 calc R U
C94 C 0.1528(5) 1.2516(14) 0.8484(5) 0.092(4) Uani 1 1 d . U
H94A H 0.1389 1.3084 0.8269 0.138 Uiso 1 1 calc R U
H94B H 0.1483 1.1630 0.8393 0.138 Uiso 1 1 calc R U
H94C H 0.1828 1.2698 0.8489 0.138 Uiso 1 1 calc R U
C95 C 0.0687(5) 0.9932(13) 1.0454(5) 0.090(4) Uani 1 1 d . U
H95A H 0.0498 1.0124 1.0704 0.136 Uiso 1 1 calc R U
H95B H 0.0977 0.9992 1.0558 0.136 Uiso 1 1 calc R U
H95C H 0.0633 0.9069 1.0345 0.136 Uiso 1 1 calc R U
C96 C 0.0202(4) 1.0717(13) 0.9949(5) 0.077(4) Uani 1 1 d . U
H96A H 0.0006 1.0631 1.0204 0.092 Uiso 1 1 calc R U
H96B H 0.0168 0.9977 0.9746 0.092 Uiso 1 1 calc R U
C97 C 0.0126(6) 1.199(2) 0.9690(7) 0.139(7) Uani 1 1 d . U
H97A H -0.0166 1.2015 0.9583 0.167 Uiso 1 1 calc R U
H97B H 0.0167 1.2714 0.9899 0.167 Uiso 1 1 calc R U
C98 C 0.0304(6) 1.3344(17) 0.9107(6) 0.121(6) Uani 1 1 d . U
H98A H 0.0027 1.3328 0.8965 0.181 Uiso 1 1 calc R U
H98B H 0.0519 1.3454 0.8876 0.181 Uiso 1 1 calc R U
H98C H 0.0318 1.4053 0.9320 0.181 Uiso 1 1 calc R U
C99 C 0.1902(9) 0.314(3) 1.1671(10) 0.215(12) Uani 1 1 d . U
H99A H 0.2046 0.2332 1.1730 0.322 Uiso 1 1 calc R U
H99B H 0.1998 0.3485 1.1383 0.322 Uiso 1 1 calc R U
H99C H 0.1600 0.2990 1.1658 0.322 Uiso 1 1 calc R U
C100 C 0.1644(6) 0.4423(17) 1.2334(6) 0.112(5) Uani 1 1 d . U
H10A H 0.1513 0.3656 1.2466 0.135 Uiso 1 1 calc R U
H10B H 0.1436 0.4960 1.2176 0.135 Uiso 1 1 calc R U
C101 C 0.1945(9) 0.518(3) 1.2669(9) 0.184(10) Uani 1 1 d . U
H10C H 0.1790 0.5405 1.2946 0.221 Uiso 1 1 calc R U
H10D H 0.2185 0.4637 1.2754 0.221 Uiso 1 1 calc R U
C102 C 0.2417(10) 0.739(4) 1.2700(12) 0.263(16) Uani 1 1 d . U
H10E H 0.2316 0.7592 1.3002 0.394 Uiso 1 1 calc R U
H10F H 0.2423 0.8164 1.2517 0.394 Uiso 1 1 calc R U
H10G H 0.2700 0.7033 1.2720 0.394 Uiso 1 1 calc R U
C103 C 0.3381(13) 0.531(4) 1.1728(15) 0.31(2) Uani 1 1 d . U
H10H H 0.3669 0.4985 1.1684 0.368 Uiso 1 1 calc R U
H10I H 0.3331 0.6033 1.1522 0.368 Uiso 1 1 calc R U
C104 C 0.3302(10) 0.568(3) 1.2212(11) 0.234(14) Uani 1 1 d . U
H10J H 0.3125 0.5068 1.2380 0.280 Uiso 1 1 calc R U
H10K H 0.3558 0.5899 1.2383 0.280 Uiso 1 1 calc R U
C106 C 0.3377(8) 0.773(3) 1.1939(9) 0.181(10) Uani 1 1 d . U
H10O H 0.3654 0.7409 1.2026 0.272 Uiso 1 1 calc R U
H10P H 0.3312 0.8495 1.2113 0.272 Uiso 1 1 calc R U
H10Q H 0.3377 0.7934 1.1618 0.272 Uiso 1 1 calc R U
C105 C 0.3346(6) 0.385(2) 1.1390(7) 0.131(7) Uani 1 1 d . U

loop_
_atom_site_aniso_label
_atom_site_aniso_U_11
_atom_site_aniso_U_22
_atom_site_aniso_U_33
_atom_site_aniso_U_23
_atom_site_aniso_U_13
_atom_site_aniso_U_12
K1 0.0586(15) 0.0812(18) 0.0521(14) 0.0213(14) -0.0215(12) -0.0025(14)
K2 0.106(2) 0.0425(14) 0.134(3) -0.0267(17) 0.070(2) -0.0198(15)
O1 0.101(7) 0.156(9) 0.105(7) 0.009(7) -0.008(6) 0.004(7)
O2 0.052(5) 0.086(6) 0.085(6) 0.012(5) 0.012(4) -0.002(4)
O3 0.078(5) 0.062(5) 0.101(7) 0.001(5) 0.033(5) 0.011(5)
O4 0.062(5) 0.044(4) 0.119(7) -0.006(5) -0.010(5) -0.006(4)
O5 0.114(8) 0.175(10) 0.171(10) 0.078(9) -0.011(8) 0.005(8)
O6 0.218(13) 0.199(12) 0.202(12) 0.030(11) 0.008(10) -0.004(11)
O7 0.144(9) 0.185(11) 0.181(11) 0.060(9) 0.002(9) 0.068(9)
O8 0.178(11) 0.152(10) 0.189(11) 0.032(9) -0.045(9) -0.001(9)
N1 0.042(4) 0.036(4) 0.025(4) 0.007(3) -0.001(3) 0.016(4)
N2 0.035(4) 0.049(4) 0.019(4) 0.001(3) -0.010(3) 0.007(4)
N3 0.016(3) 0.046(4) 0.020(3) 0.008(3) 0.001(3) -0.009(3)
N4 0.015(3) 0.047(4) 0.032(4) 0.005(3) -0.001(3) -0.004(3)
N5 0.027(4) 0.087(6) 0.028(4) 0.013(4) 0.003(3) -0.019(4)
N6 0.020(4) 0.088(6) 0.026(4) 0.007(4) -0.007(3) -0.019(4)
C1 0.036(5) 0.020(4) 0.025(4) -0.003(3) 0.006(4) 0.010(4)
C2 0.041(5) 0.023(4) 0.017(4) -0.003(3) -0.004(3) 0.009(4)
C3 0.026(4) 0.029(4) 0.020(4) -0.005(3) 0.000(3) 0.000(3)
C4 0.029(4) 0.018(4) 0.018(4) 0.000(3) -0.005(3) 0.001(3)
C5 0.028(4) 0.022(4) 0.016(4) 0.000(3) 0.004(3) -0.003(3)
C6 0.035(5) 0.025(4) 0.023(4) 0.002(3) -0.001(3) 0.002(4)
C7 0.021(4) 0.022(4) 0.021(4) -0.002(3) -0.003(3) -0.002(3)
C8 0.022(4) 0.021(4) 0.018(4) -0.004(3) -0.003(3) -0.004(3)
C9 0.020(4) 0.029(4) 0.019(4) -0.001(3) -0.004(3) -0.003(3)
C10 0.023(4) 0.015(3) 0.018(4) -0.001(3) 0.002(3) -0.003(3)
C11 0.019(4) 0.025(4) 0.018(4) 0.002(3) -0.002(3) -0.002(3)
C12 0.018(4) 0.031(4) 0.021(4) 0.004(3) -0.007(3) -0.003(3)
C13 0.025(4) 0.051(5) 0.031(5) 0.001(4) 0.001(4) -0.012(4)
C14 0.028(5) 0.056(5) 0.030(5) 0.002(4) -0.002(4) -0.019(4)
C15 0.025(4) 0.047(5) 0.021(4) 0.003(4) 0.004(3) -0.012(4)
C16 0.022(4) 0.028(4) 0.027(4) 0.000(3) -0.001(3) -0.007(3)
C17 0.021(4) 0.024(4) 0.022(4) -0.002(3) 0.002(3) -0.003(3)
C18 0.037(5) 0.036(5) 0.025(4) 0.003(4) 0.001(4) -0.010(4)
C19 0.050(5) 0.042(5) 0.015(4) 0.008(4) 0.001(4) 0.017(4)
C20 0.059(6) 0.063(6) 0.033(5) -0.014(5) -0.002(5) 0.031(5)
C21 0.074(7) 0.083(8) 0.036(5) -0.018(5) 0.006(5) 0.027(7)
C22 0.083(8) 0.068(7) 0.042(6) 0.009(5) 0.024(5) 0.018(7)
C23 0.071(7) 0.053(6) 0.054(6) 0.013(5) 0.030(5) 0.010(5)
C24 0.070(6) 0.039(5) 0.040(5) 0.015(4) 0.019(5) 0.010(5)
C25 0.069(7) 0.041(6) 0.067(7) 0.003(5) 0.032(6) -0.003(5)
C26 0.097(8) 0.061(7) 0.075(8) -0.012(6) 0.021(7) -0.002(7)
C27 0.102(9) 0.048(6) 0.111(9) -0.001(7) 0.017(7) 0.004(7)
C28 0.066(7) 0.084(8) 0.085(8) -0.059(7) -0.013(6) 0.009(7)
C29 0.187(13) 0.132(12) 0.156(13) 0.018(10) -0.077(11) -0.005(11)
C30 0.128(10) 0.100(10) 0.121(11) 0.040(9) -0.046(9) -0.027(9)
C31 0.043(5) 0.050(5) 0.032(5) -0.001(4) -0.019(4) 0.000(5)
C32 0.027(5) 0.053(6) 0.053(6) 0.002(5) -0.023(4) 0.001(4)
C33 0.052(7) 0.088(8) 0.080(8) -0.004(7) -0.002(6) 0.007(6)
C34 0.051(6) 0.090(8) 0.087(8) 0.006(7) -0.023(6) -0.027(6)
C35 0.096(9) 0.068(7) 0.078(8) 0.000(6) -0.034(7) -0.030(7)
C36 0.078(7) 0.059(6) 0.041(6) 0.007(5) -0.020(5) -0.015(6)
C37 0.119(9) 0.055(7) 0.051(6) -0.014(6) -0.007(7) -0.012(7)
C38 0.187(12) 0.131(11) 0.103(10) -0.021(9) -0.064(10) 0.056(10)
C39 0.079(8) 0.101(9) 0.062(7) -0.018(7) -0.017(6) 0.007(7)
C40 0.024(5) 0.067(7) 0.061(6) -0.007(5) -0.001(4) 0.014(5)
C41 0.073(7) 0.077(8) 0.075(8) -0.029(6) -0.002(6) 0.015(6)
C42 0.078(8) 0.075(8) 0.085(8) -0.006(7) -0.001(7) 0.010(7)
C43 0.025(4) 0.044(5) 0.022(4) 0.006(4) 0.000(3) -0.008(4)
C44 0.030(4) 0.039(5) 0.026(4) 0.005(4) -0.006(3) -0.001(4)
C45 0.036(5) 0.063(6) 0.051(6) 0.014(5) -0.019(4) 0.003(5)
C46 0.053(6) 0.060(6) 0.059(6) -0.013(5) -0.028(5) -0.003(5)
C47 0.068(7) 0.060(6) 0.060(6) -0.020(5) -0.018(5) 0.002(6)
C48 0.049(5) 0.045(5) 0.032(5) -0.006(4) -0.013(4) 0.014(4)
C49 0.072(7) 0.059(7) 0.058(6) -0.010(5) -0.005(6) 0.011(6)
C50 0.098(9) 0.072(8) 0.129(11) 0.023(8) -0.011(8) 0.008(8)
C51 0.095(9) 0.121(10) 0.100(10) -0.003(8) 0.014(8) 0.048(8)
C52 0.038(5) 0.042(5) 0.045(5) 0.001(4) -0.007(4) 0.009(4)
C53 0.052(6) 0.080(8) 0.087(8) -0.003(7) 0.007(6) 0.004(6)
C54 0.049(6) 0.050(6) 0.078(7) 0.010(5) -0.007(5) 0.004(5)
C55 0.023(4) 0.037(5) 0.031(4) 0.007(4) -0.002(3) -0.003(4)
C56 0.028(4) 0.046(5) 0.033(5) -0.005(4) -0.008(4) 0.005(4)
C57 0.029(5) 0.061(6) 0.061(6) -0.016(5) -0.011(4) 0.001(5)
C58 0.029(5) 0.063(6) 0.080(7) -0.014(6) -0.015(5) 0.011(5)
C59 0.034(5) 0.057(6) 0.057(6) 0.000(5) 0.009(4) 0.012(5)
C60 0.031(5) 0.040(5) 0.029(4) -0.004(4) 0.005(4) -0.003(4)
C61 0.032(5) 0.041(5) 0.052(6) -0.009(4) -0.003(4) 0.003(4)
C62 0.053(6) 0.043(6) 0.072(7) -0.011(5) 0.004(5) 0.006(5)
C63 0.060(6) 0.058(6) 0.054(6) -0.014(5) 0.006(5) 0.000(5)
C64 0.046(5) 0.053(6) 0.041(5) -0.012(4) 0.010(4) -0.009(5)
C65 0.055(6) 0.052(6) 0.061(6) -0.010(5) 0.005(5) -0.014(5)
C66 0.083(8) 0.089(8) 0.079(8) -0.035(7) 0.024(7) -0.025(7)
C67 0.035(5) 0.052(6) 0.037(5) 0.017(4) 0.010(4) -0.002(4)
C68 0.075(8) 0.072(8) 0.097(9) 0.008(7) 0.045(7) 0.002(6)
C69 0.104(9) 0.062(8) 0.111(10) 0.042(7) 0.049(8) 0.007(7)
C70 0.107(10) 0.132(11) 0.082(9) 0.053(9) 0.018(8) 0.027(9)
C71 0.071(8) 0.125(10) 0.056(7) 0.011(7) 0.005(6) 0.022(8)
C72 0.040(5) 0.083(7) 0.032(5) 0.013(5) 0.005(4) 0.015(5)
C73 0.153(12) 0.109(11) 0.162(13) -0.016(10) 0.024(11) -0.057(10)
C74 0.213(17) 0.212(16) 0.214(16) -0.017(13) -0.010(12) 0.009(13)
C75 0.106(10) 0.182(13) 0.153(12) 0.001(11) -0.030(10) 0.056(10)
C76 0.046(6) 0.084(8) 0.080(8) -0.027(7) 0.008(6) 0.006(6)
C77 0.155(13) 0.179(13) 0.124(12) -0.046(11) 0.014(10) -0.039(11)
C78 0.131(12) 0.121(12) 0.204(14) 0.009(11) 0.017(11) 0.015(10)
C79 0.015(4) 0.054(6) 0.039(5) 0.008(4) -0.003(4) -0.013(4)
C80 0.036(5) 0.064(6) 0.036(5) 0.002(5) -0.006(4) -0.013(5)
C81 0.066(7) 0.080(7) 0.039(6) 0.005(5) -0.009(5) -0.010(6)
C82 0.064(7) 0.085(8) 0.040(6) 0.026(6) -0.011(5) -0.013(6)
C83 0.050(6) 0.072(7) 0.067(7) 0.025(6) -0.002(5) -0.005(6)
C84 0.038(5) 0.076(7) 0.057(6) 0.006(6) -0.001(5) -0.007(5)
C85 0.133(11) 0.098(10) 0.102(10) 0.018(8) 0.037(9) 0.050(9)
C86 0.111(11) 0.173(13) 0.177(13) -0.044(11) -0.001(10) -0.028(10)
C87 0.26(2) 0.26(2) 0.26(2) -0.025(13) 0.030(13) -0.009(14)
C88 0.073(7) 0.071(7) 0.054(6) 0.006(6) -0.026(6) -0.006(6)
C89 0.094(9) 0.078(8) 0.099(9) 0.004(7) -0.013(7) -0.023(7)
C90 0.080(8) 0.087(8) 0.086(8) -0.020(7) -0.006(7) 0.013(7)
C91 0.097(9) 0.089(9) 0.109(10) -0.016(8) 0.033(8) 0.000(8)
C92 0.065(7) 0.056(7) 0.137(11) -0.012(7) -0.010(7) 0.005(6)
C93 0.099(9) 0.052(7) 0.129(11) 0.015(7) -0.026(8) -0.007(7)
C94 0.104(9) 0.076(8) 0.095(9) 0.015(7) -0.029(8) -0.013(7)
C95 0.116(10) 0.063(7) 0.092(9) -0.015(7) -0.008(8) 0.016(7)
C96 0.069(8) 0.079(8) 0.082(8) 0.004(7) 0.005(6) -0.001(7)
C97 0.105(11) 0.178(13) 0.134(12) 0.013(11) 0.003(10) 0.008(10)
C98 0.128(11) 0.111(10) 0.123(11) 0.021(9) -0.036(9) 0.009(9)
C99 0.216(16) 0.215(16) 0.212(17) 0.003(13) -0.028(13) -0.005(13)
C100 0.094(10) 0.105(10) 0.137(11) 0.033(9) 0.018(9) 0.005(8)
C101 0.204(15) 0.164(14) 0.183(15) 0.045(12) 0.015(12) 0.000(12)
C102 0.26(2) 0.28(2) 0.247(19) 0.005(13) -0.061(13) -0.011(14)
C103 0.30(2) 0.32(2) 0.30(2) -0.034(14) 0.034(14) 0.017(14)
C104 0.225(18) 0.255(18) 0.221(18) 0.047(13) -0.042(13) 0.032(13)
C106 0.166(14) 0.185(14) 0.193(15) 0.020(12) -0.023(12) -0.057(12)
C105 0.101(10) 0.147(12) 0.143(12) 0.018(10) 0.004(9) 0.012(10)

loop_
_atom_type_symbol
_atom_type_description
_atom_type_scat_dispersion_real
_atom_type_scat_dispersion_imag
_atom_type_scat_source
C C 0.0033 0.0016 'International Tables Vol C Tables 4.2.6.8 and 6.1.1.4'
H H 0.0000 0.0000 'International Tables Vol C Tables 4.2.6.8 and 6.1.1.4'
N N 0.0061 0.0033 'International Tables Vol C Tables 4.2.6.8 and 6.1.1.4'
K K 0.2009 0.2494 'International Tables Vol C Tables 4.2.6.8 and 6.1.1.4'
O O 0.0106 0.0060 'International Tables Vol C Tables 4.2.6.8 and 6.1.1.4'

loop_
_geom_angle_atom_site_label_1
_geom_angle_atom_site_label_2
_geom_angle_atom_site_label_3
_geom_angle
O8 K1 O5 109.6(5)
O8 K1 O7 69.8(5)
O5 K1 O7 78.2(5)
O8 K1 N2 136.5(4)
O5 K1 N2 111.7(3)
O7 K1 N2 132.0(4)
O8 K1 O6 77.2(6)
O5 K1 O6 54.0(6)
O7 K1 O6 106.1(5)
N2 K1 O6 117.7(4)
O8 K1 C31 112.0(4)
O5 K1 C31 138.2(4)
O7 K1 C31 119.3(4)
N2 K1 C31 27.6(2)
O6 K1 C31 134.2(5)
O8 K1 C103 39.6(8)
O5 K1 C103 104.4(9)
O7 K1 C103 34.2(8)
N2 K1 C103 135.1(8)
O6 K1 C103 104.7(9)
C31 K1 C103 109.4(8)
O8 K1 C36 90.3(4)
O5 K1 C36 153.3(4)
O7 K1 C36 126.6(4)
N2 K1 C36 46.1(3)
O6 K1 C36 117.3(5)
C31 K1 C36 26.1(3)
C103 K1 C36 102.2(9)
O8 K1 C104 24.5(6)
O5 K1 C104 92.3(7)
O7 K1 C104 47.5(7)
N2 K1 C104 155.7(6)
O6 K1 C104 78.8(7)
C31 K1 C104 128.2(6)
C103 K1 C104 26.2(8)
C36 K1 C104 111.5(6)
O4 K2 O2 125.0(3)
O4 K2 O1 78.3(3)
O2 K2 O1 59.5(3)
O4 K2 O3 60.2(3)
O2 K2 O3 83.9(3)
O1 K2 O3 89.0(3)
O4 K2 C10 141.5(3)
O2 K2 C10 93.2(2)
O1 K2 C10 125.0(3)
O3 K2 C10 138.4(3)
O4 K2 C9 117.6(3)
O2 K2 C9 117.0(3)
O1 K2 C9 146.1(3)
O3 K2 C9 124.9(2)
C10 K2 C9 26.45(19)
O4 K2 C11 135.1(3)
O2 K2 C11 89.7(2)
O1 K2 C11 101.8(3)
O3 K2 C11 162.5(3)
C10 K2 C11 25.62(19)
C9 K2 C11 45.15(19)
O4 K2 C8 96.2(3)
O2 K2 C8 138.4(3)
O1 K2 C8 135.2(3)
O3 K2 C8 127.0(2)
C10 K2 C8 45.30(19)
C9 K2 C8 24.73(19)
C11 K2 C8 52.05(19)
O4 K2 C12 110.1(3)
O2 K2 C12 108.3(2)
O1 K2 C12 96.6(3)
O3 K2 C12 167.7(2)
C10 K2 C12 44.17(19)
C9 K2 C12 50.63(19)
C11 K2 C12 25.00(18)
C8 K2 C12 43.21(19)
O4 K2 C7 93.1(3)
O2 K2 C7 131.9(3)
O1 K2 C7 110.0(3)
O3 K2 C7 144.1(2)
C10 K2 C7 52.04(19)
C9 K2 C7 43.90(18)
C11 K2 C7 43.92(18)
C8 K2 C7 25.27(17)
C12 K2 C7 23.78(18)
O4 K2 C96 120.2(3)
O2 K2 C96 23.1(3)
O1 K2 C96 43.4(3)
O3 K2 C96 99.5(3)
C10 K2 C96 92.7(3)
C9 K2 C96 119.2(3)
C11 K2 C96 79.9(3)
C8 K2 C96 131.8(3)
C12 K2 C96 92.0(3)
C7 K2 C96 115.4(3)
O4 K2 C92 42.7(3)
O2 K2 C92 87.7(3)
O1 K2 C92 69.6(3)
O3 K2 C92 25.0(3)
C10 K2 C92 163.1(3)
C9 K2 C92 142.8(3)
C11 K2 C92 171.2(3)
C8 K2 C92 132.6(3)
C12 K2 C92 150.3(3)
C7 K2 C92 135.7(3)
C96 K2 C92 94.7(3)
C97 O1 C98 111.7(16)
C97 O1 K2 116.0(12)
C98 O1 K2 126.6(10)
C95 O2 C96 109.6(10)
C95 O2 K2 117.9(8)
C96 O2 K2 109.3(7)
C91 O3 C92 114.7(11)
C91 O3 K2 113.1(8)
C92 O3 K2 97.3(7)
C93 O4 C94 114.2(11)
C93 O4 K2 124.1(9)
C94 O4 K2 119.2(7)
C100 O5 C99 109.1(17)
C100 O5 K1 124.5(11)
C99 O5 K1 97.7(12)
C101 O6 C102 125(2)
C101 O6 K1 113.9(16)
C102 O6 K1 105.5(16)
C105 O7 C103 69.2(16)
C105 O7 K1 129.2(12)
C103 O7 K1 87.8(16)
C106 O8 C104 106(2)
C106 O8 K1 134.2(14)
C104 O8 K1 108.1(16)
C1 N1 C19 122.0(7)
C1 N1 H1 119.0
C19 N1 H1 119.0
C2 N2 C31 118.3(7)
C2 N2 K1 157.2(6)
C31 N2 K1 83.3(5)
C7 N3 C43 119.4(6)
C7 N3 H3 120.3
C43 N3 H3 120.3
C8 N4 C55 123.4(7)
C13 N5 C67 121.6(7)
C13 N5 H5 119.2
C67 N5 H5 119.2
C14 N6 C79 121.2(7)
C14 N6 H6 119.4
C79 N6 H6 119.4
C6 C1 N1 123.7(8)
C6 C1 C2 120.1(7)
N1 C1 C2 116.1(7)
N2 C2 C3 127.2(8)
N2 C2 C1 116.2(7)
C3 C2 C1 116.5(7)
C2 C3 C4 123.8(7)
C2 C3 H4' 118.1
C4 C3 H4' 118.1
C5 C4 C3 118.5(7)
C5 C4 C10 119.4(7)
C3 C4 C10 122.1(7)
C4 C5 C6 118.4(7)
C4 C5 C17 120.5(7)
C6 C5 C17 120.9(7)
C1 C6 C5 122.6(8)
C1 C6 H6' 118.7
C5 C6 H6' 118.7
C12 C7 N3 126.8(7)
C12 C7 C8 118.1(7)
N3 C7 C8 115.1(6)
C12 C7 K2 75.8(4)
N3 C7 K2 121.4(5)
C8 C7 K2 74.5(4)
N4 C8 C9 126.2(7)
N4 C8 C7 115.3(6)
C9 C8 C7 118.5(7)
N4 C8 K2 118.9(5)
C9 C8 K2 72.0(4)
C7 C8 K2 80.2(4)
C8 C9 C10 122.8(7)
C8 C9 K2 83.2(5)
C10 C9 K2 76.4(4)
C8 C9 H9 118.4
C10 C9 H9 118.4
K2 C9 H9 118.4
C11 C10 C9 118.3(6)
C11 C10 C4 120.4(7)
C9 C10 C4 121.3(7)
C11 C10 K2 80.7(4)
C9 C10 K2 77.2(4)
C4 C10 K2 111.8(4)
C10 C11 C12 118.1(7)
C10 C11 C16 119.4(6)
C12 C11 C16 122.5(7)
C10 C11 K2 73.7(4)
C12 C11 K2 80.5(5)
C16 C11 K2 114.9(5)
C7 C12 C11 124.3(7)
C7 C12 K2 80.4(5)
C11 C12 K2 74.5(4)
C7 C12 H12 117.9
C11 C12 H12 117.9
K2 C12 H12 117.9
C18 C13 C14 120.3(8)
C18 C13 N5 123.6(8)
C14 C13 N5 116.1(8)
C15 C14 N6 124.5(8)
C15 C14 C13 118.7(8)
N6 C14 C13 116.8(7)
C14 C15 C16 121.6(7)
C14 C15 H15 119.2
C16 C15 H15 119.2
C17 C16 C15 119.2(7)
C17 C16 C11 119.9(7)
C15 C16 C11 120.8(7)
C16 C17 C18 118.2(7)
C16 C17 C5 120.1(7)
C18 C17 C5 121.7(7)
C13 C18 C17 121.9(8)
C13 C18 H18 119.1
C17 C18 H18 119.1
C20 C19 C24 120.0(9)
C20 C19 N1 119.3(9)
C24 C19 N1 120.7(8)
C19 C20 C21 117.6(11)
C19 C20 C28 120.6(9)
C21 C20 C28 121.8(10)
C22 C21 C20 122.4(11)
C22 C21 H21 118.8
C20 C21 H21 118.8
C21 C22 C23 118.9(11)
C21 C22 H22 120.5
C23 C22 H22 120.5
C24 C23 C22 121.1(12)
C24 C23 H23 119.4
C22 C23 H23 119.4
C23 C24 C19 120.0(10)
C23 C24 C25 119.4(10)
C19 C24 C25 120.6(9)
C26 C25 C24 113.1(10)
C26 C25 C27 109.2(10)
C24 C25 C27 109.2(10)
C26 C25 H25 108.4
C24 C25 H25 108.4
C27 C25 H25 108.4
C25 C26 H26A 109.5
C25 C26 H26B 109.5
H26A C26 H26B 109.5
C25 C26 H26C 109.5
H26A C26 H26C 109.5
H26B C26 H26C 109.5
C25 C27 H27A 109.5
C25 C27 H27B 109.5
H27A C27 H27B 109.5
C25 C27 H27C 109.5
H27A C27 H27C 109.5
H27B C27 H27C 109.5
C30 C28 C29 108.5(13)
C30 C28 C20 114.1(11)
C29 C28 C20 111.5(14)
C30 C28 H28 107.5
C29 C28 H28 107.5
C20 C28 H28 107.5
C28 C29 H29A 109.5
C28 C29 H29B 109.5
H29A C29 H29B 109.5
C28 C29 H29C 109.5
H29A C29 H29C 109.5
H29B C29 H29C 109.5
C28 C30 H30A 109.5
C28 C30 H30B 109.5
H30A C30 H30B 109.5
C28 C30 H30C 109.5
H30A C30 H30C 109.5
H30B C30 H30C 109.5
N2 C31 C36 117.5(9)
N2 C31 C32 123.3(9)
C36 C31 C32 118.7(10)
N2 C31 K1 69.0(5)
C36 C31 K1 88.5(6)
C32 C31 K1 105.5(6)
C33 C32 C31 118.8(10)
C33 C32 C40 120.4(10)
C31 C32 C40 120.8(8)
C32 C33 C34 121.8(12)
C32 C33 H33 119.1
C34 C33 H33 119.1
C35 C34 C33 120.3(12)
C35 C34 H34 119.9
C33 C34 H34 119.9
C34 C35 C36 121.2(12)
C34 C35 H35 119.4
C36 C35 H35 119.4
C35 C36 C31 119.2(12)
C35 C36 C37 119.7(11)
C31 C36 C37 121.0(11)
C35 C36 K1 113.5(8)
C31 C36 K1 65.5(5)
C37 C36 K1 92.4(7)
C39 C37 C36 110.0(10)
C39 C37 C38 110.3(12)
C36 C37 C38 116.5(13)
C39 C37 H37 106.5
C36 C37 H37 106.5
C38 C37 H37 106.5
C37 C38 H38A 109.5
C37 C38 H38B 109.5
H38A C38 H38B 109.5
C37 C38 H38C 109.5
H38A C38 H38C 109.5
H38B C38 H38C 109.5
C37 C39 H39A 109.5
C37 C39 H39B 109.5
H39A C39 H39B 109.5
C37 C39 H39C 109.5
H39A C39 H39C 109.5
H39B C39 H39C 109.5
C32 C40 C42 112.4(9)
C32 C40 C41 111.9(10)
C42 C40 C41 110.7(9)
C32 C40 H40 107.1
C42 C40 H40 107.1
C41 C40 H40 107.1
C40 C41 H41A 109.5
C40 C41 H41B 109.5
H41A C41 H41B 109.5
C40 C41 H41C 109.5
H41A C41 H41C 109.5
H41B C41 H41C 109.5
C40 C42 H42A 109.5
C40 C42 H42B 109.5
H42A C42 H42B 109.5
C40 C42 H42C 109.5
H42A C42 H42C 109.5
H42B C42 H42C 109.5
C48 C43 C44 120.6(8)
C48 C43 N3 119.5(8)
C44 C43 N3 119.8(8)
C45 C44 C43 117.6(8)
C45 C44 C52 119.7(8)
C43 C44 C52 122.6(7)
C46 C45 C44 122.6(9)
C46 C45 H45 118.7
C44 C45 H45 118.7
C45 C46 C47 119.4(9)
C45 C46 H46 120.3
C47 C46 H46 120.3
C46 C47 C48 121.2(10)
C46 C47 H47 119.4
C48 C47 H47 119.4
C47 C48 C43 118.5(9)
C47 C48 C49 120.3(9)
C43 C48 C49 121.2(8)
C50 C49 C51 109.5(12)
C50 C49 C48 110.5(10)
C51 C49 C48 111.9(10)
C50 C49 H49 108.2
C51 C49 H49 108.2
C48 C49 H49 108.2
C49 C50 H50A 109.5
C49 C50 H50B 109.5
H50A C50 H50B 109.5
C49 C50 H50C 109.5
H50A C50 H50C 109.5
H50B C50 H50C 109.5
C49 C51 H51A 109.5
C49 C51 H51B 109.5
H51A C51 H51B 109.5
C49 C51 H51C 109.5
H51A C51 H51C 109.5
H51B C51 H51C 109.5
C44 C52 C54 111.4(8)
C44 C52 C53 112.7(9)
C54 C52 C53 109.1(9)
C44 C52 H52 107.8
C54 C52 H52 107.8
C53 C52 H52 107.8
C52 C53 H53A 109.5
C52 C53 H53B 109.5
H53A C53 H53B 109.5
C52 C53 H53C 109.5
H53A C53 H53C 109.5
H53B C53 H53C 109.5
C52 C54 H54A 109.5
C52 C54 H54B 109.5
H54A C54 H54B 109.5
C52 C54 H54C 109.5
H54A C54 H54C 109.5
H54B C54 H54C 109.5
C60 C55 C56 118.8(7)
C60 C55 N4 119.8(7)
C56 C55 N4 120.9(8)
C57 C56 C55 119.1(8)
C57 C56 C61 118.5(8)
C55 C56 C61 122.4(7)
C58 C57 C56 122.2(10)
C58 C57 H57 118.9
C56 C57 H57 118.9
C57 C58 C59 119.3(9)
C57 C58 H58 120.3
C59 C58 H58 120.3
C60 C59 C58 120.6(9)
C60 C59 H59 119.7
C58 C59 H59 119.7
C59 C60 C55 119.8(8)
C59 C60 C64 120.2(9)
C55 C60 C64 120.0(8)
C63 C61 C62 110.7(9)
C63 C61 C56 112.6(8)
C62 C61 C56 110.9(8)
C63 C61 H61 107.5
C62 C61 H61 107.5
C56 C61 H61 107.5
C61 C62 H62A 109.5
C61 C62 H62B 109.5
H62A C62 H62B 109.5
C61 C62 H62C 109.5
H62A C62 H62C 109.5
H62B C62 H62C 109.5
C61 C63 H63A 109.5
C61 C63 H63B 109.5
H63A C63 H63B 109.5
C61 C63 H63C 109.5
H63A C63 H63C 109.5
H63B C63 H63C 109.5
C66 C64 C65 110.2(9)
C66 C64 C60 114.1(9)
C65 C64 C60 110.2(8)
C66 C64 H64 107.3
C65 C64 H64 107.3
C60 C64 H64 107.3
C64 C65 H65A 109.5
C64 C65 H65B 109.5
H65A C65 H65B 109.5
C64 C65 H65C 109.5
H65A C65 H65C 109.5
H65B C65 H65C 109.5
C64 C66 H66A 109.5
C64 C66 H66B 109.5
H66A C66 H66B 109.5
C64 C66 H66C 109.5
H66A C66 H66C 109.5
H66B C66 H66C 109.5
C72 C67 C68 120.8(10)
C72 C67 N5 119.7(9)
C68 C67 N5 119.4(10)
C67 C68 C69 116.3(13)
C67 C68 C73 117.5(13)
C69 C68 C73 126.1(15)
C70 C69 C68 118.8(14)
C70 C69 H69 120.6
C68 C69 H69 120.6
C69 C70 C71 125.7(15)
C69 C70 H70 117.2
C71 C70 H70 117.2
C70 C71 C72 118.3(15)
C70 C71 H71 120.8
C72 C71 H71 120.8
C71 C72 C67 119.9(12)
C71 C72 C76 117.9(12)
C67 C72 C76 122.1(9)
C75 C73 C68 114.5(19)
C75 C73 C74 95.2(16)
C68 C73 C74 100.8(18)
C75 C73 H73 114.7
C68 C73 H73 114.7
C74 C73 H73 114.7
C73 C74 H74A 109.5
C73 C74 H74B 109.5
H74A C74 H74B 109.5
C73 C74 H74C 109.5
H74A C74 H74C 109.5
H74B C74 H74C 109.5
C73 C75 H75A 109.5
C73 C75 H75B 109.5
H75A C75 H75B 109.5
C73 C75 H75C 109.4
H75A C75 H75C 109.5
H75B C75 H75C 109.5
C77 C76 C72 115.1(14)
C77 C76 C78 116.0(15)
C72 C76 C78 109.6(11)
C77 C76 H76 105.0
C72 C76 H76 105.0
C78 C76 H76 105.0
C76 C77 H77A 109.5
C76 C77 H77B 109.5
H77A C77 H77B 109.5
C76 C77 H77C 109.5
H77A C77 H77C 109.5
H77B C77 H77C 109.5
C76 C78 H78A 109.5
C76 C78 H78B 109.5
H78A C78 H78B 109.5
C76 C78 H78C 109.5
H78A C78 H78C 109.5
H78B C78 H78C 109.5
C80 C79 C84 120.9(9)
C80 C79 N6 120.7(9)
C84 C79 N6 118.1(9)
C79 C80 C81 117.8(10)
C79 C80 C88 122.0(9)
C81 C80 C88 120.1(10)
C82 C81 C80 120.4(11)
C82 C81 H81 119.8
C80 C81 H81 119.8
C83 C82 C81 121.0(11)
C83 C82 H82 119.5
C81 C82 H82 119.5
C82 C83 C84 120.7(12)
C82 C83 H83 119.6
C84 C83 H83 119.6
C83 C84 C79 119.1(11)
C83 C84 C85 120.7(12)
C79 C84 C85 119.8(10)
C87 C85 C86 108(2)
C87 C85 C84 112.2(18)
C86 C85 C84 113.5(17)
C87 C85 H85 107.8
C86 C85 H85 107.7
C84 C85 H85 107.7
C85 C87 H87A 109.5
C85 C87 H87B 109.5
H87A C87 H87B 109.5
C85 C87 H87C 109.5
H87A C87 H87C 109.5
H87B C87 H87C 109.5
C80 C88 C89 112.0(10)
C80 C88 C90 111.2(10)
C89 C88 C90 110.3(11)
C80 C88 H88 107.7
C89 C88 H88 107.7
C90 C88 H88 107.7
C88 C89 H89A 109.5
C88 C89 H89B 109.5
H89A C89 H89B 109.5
C88 C89 H89C 109.5
H89A C89 H89C 109.5
H89B C89 H89C 109.5
C88 C90 H90A 109.5
C88 C90 H90B 109.5
H90A C90 H90B 109.5
C88 C90 H90C 109.5
H90A C90 H90C 109.5
H90B C90 H90C 109.5
O3 C91 H91A 109.5
O3 C91 H91B 109.5
H91A C91 H91B 109.5
O3 C91 H91C 109.5
H91A C91 H91C 109.5
H91B C91 H91C 109.5
C93 C92 O3 113.0(11)
C93 C92 K2 82.7(8)
O3 C92 K2 57.7(6)
C93 C92 H92A 109.0
O3 C92 H92A 109.0
K2 C92 H92A 74.7
C93 C92 H92B 109.0
O3 C92 H92B 109.0
K2 C92 H92B 165.7
H92A C92 H92B 107.8
O4 C93 C92 110.1(12)
O4 C93 H93A 109.6
C92 C93 H93A 109.6
O4 C93 H93B 109.6
C92 C93 H93B 109.6
H93A C93 H93B 108.2
O4 C94 H94A 109.5
O4 C94 H94B 109.5
H94A C94 H94B 109.5
O4 C94 H94C 109.5
H94A C94 H94C 109.5
H94B C94 H94C 109.5
O2 C95 H95A 109.5
O2 C95 H95B 109.5
H95A C95 H95B 109.5
O2 C95 H95C 109.5
H95A C95 H95C 109.5
H95B C95 H95C 109.5
O2 C96 C97 104.2(12)
O2 C96 K2 47.6(6)
C97 C96 K2 84.0(9)
O2 C96 H96A 110.9
C97 C96 H96A 110.9
K2 C96 H96A 157.7
O2 C96 H96B 110.9
C97 C96 H96B 110.9
K2 C96 H96B 79.2
H96A C96 H96B 108.9
O1 C97 C96 112.0(17)
O1 C97 H97A 109.2
C96 C97 H97A 109.2
O1 C97 H97B 109.2
C96 C97 H97B 109.2
H97A C97 H97B 107.9
O1 C98 H98A 109.5
O1 C98 H98B 109.5
H98A C98 H98B 109.5
O1 C98 H98C 109.5
H98A C98 H98C 109.5
H98B C98 H98C 109.5
O5 C99 H99A 109.5
O5 C99 H99B 109.5
H99A C99 H99B 109.5
O5 C99 H99C 109.5
H99A C99 H99C 109.5
H99B C99 H99C 109.5
O5 C100 C101 85.0(16)
O5 C100 H10A 114.5
C101 C100 H10A 114.5
O5 C100 H10B 114.5
C101 C100 H10B 114.5
H10A C100 H10B 111.6
O6 C101 C100 110(2)
O6 C101 H10C 109.6
C100 C101 H10C 109.6
O6 C101 H10D 109.6
C100 C101 H10D 109.6
H10C C101 H10D 108.1
O6 C102 H10E 109.5
O6 C102 H10F 109.5
H10E C102 H10F 109.5
O6 C102 H10G 109.4
H10E C102 H10G 109.5
H10F C102 H10G 109.5
C104 C103 O7 101(3)
C104 C103 K1 85(2)
O7 C103 K1 58.0(13)
C104 C103 H10H 111.7
O7 C103 H10H 111.7
K1 C103 H10H 162.4
C104 C103 H10I 111.6
O7 C103 H10I 111.6
K1 C103 H10I 66.6
H10H C103 H10I 109.4
O8 C104 C103 86(3)
O8 C104 K1 47.4(12)
C103 C104 K1 69(2)
O8 C104 H10J 114.3
C103 C104 H10J 114.3
K1 C104 H10J 81.4
O8 C104 H10K 114.3
C103 C104 H10K 114.3
K1 C104 H10K 161.8
H10J C104 H10K 111.5
O8 C106 H10O 109.5
O8 C106 H10P 109.5
H10O C106 H10P 109.5
O8 C106 H10Q 109.5
H10O C106 H10Q 109.5
H10P C106 H10Q 109.5

loop_
_geom_bond_atom_site_label_1
_geom_bond_atom_site_label_2
_geom_bond_distance
K1 O8 2.643(17)
K1 O5 2.696(14)
K1 O7 2.706(13)
K1 N2 2.769(7)
K1 O6 2.83(2)
K1 C31 2.945(9)
K1 C103 3.19(4)
K1 C36 3.237(11)
K1 C104 3.41(3)
K2 O4 2.613(9)
K2 O2 2.668(8)
K2 O1 2.839(12)
K2 O3 2.963(10)
K2 C10 3.124(7)
K2 C9 3.134(8)
K2 C11 3.213(8)
K2 C8 3.271(8)
K2 C12 3.290(8)
K2 C7 3.345(8)
K2 C96 3.411(14)
K2 C92 3.477(13)
O1 C97 1.29(2)
O1 C98 1.501(19)
O2 C95 1.412(16)
O2 C96 1.418(14)
O3 C91 1.379(16)
O3 C92 1.479(16)
O4 C93 1.410(15)
O4 C94 1.418(17)
O5 C100 1.41(2)
O5 C99 1.69(3)
O6 C101 1.42(3)
O6 C102 1.69(3)
O7 C105 1.39(2)
O7 C103 1.79(4)
O8 C106 1.41(2)
O8 C104 1.49(3)
N1 C1 1.392(10)
N1 C19 1.434(11)
N1 H1 0.8800
N2 C2 1.356(10)
N2 C31 1.375(12)
N3 C7 1.373(9)
N3 C43 1.427(10)
N3 H3 0.8800
N4 C8 1.368(10)
N4 C55 1.412(10)
N5 C13 1.422(11)
N5 C67 1.429(11)
N5 H5 0.8800
N6 C14 1.412(11)
N6 C79 1.440(11)
N6 H6 0.8800
C1 C6 1.370(11)
C1 C2 1.446(11)
C2 C3 1.391(11)
C3 C4 1.419(10)
C3 H4' 0.9500
C4 C5 1.404(11)
C4 C10 1.459(10)
C5 C6 1.422(11)
C5 C17 1.449(11)
C6 H6' 0.9500
C7 C12 1.368(10)
C7 C8 1.449(10)
C8 C9 1.378(10)
C9 C10 1.432(10)
C9 H9 1.0000
C10 C11 1.408(10)
C11 C12 1.409(10)
C11 C16 1.467(10)
C12 H12 1.0000
C13 C18 1.366(12)
C13 C14 1.416(12)
C14 C15 1.370(11)
C15 C16 1.420(11)
C15 H15 0.9500
C16 C17 1.402(10)
C17 C18 1.411(11)
C18 H18 0.9500
C19 C20 1.387(13)
C19 C24 1.396(14)
C20 C21 1.400(15)
C20 C28 1.518(17)
C21 C22 1.358(17)
C21 H21 0.9500
C22 C23 1.370(15)
C22 H22 0.9500
C23 C24 1.365(14)
C23 H23 0.9500
C24 C25 1.518(14)
C25 C26 1.509(17)
C25 C27 1.551(16)
C25 H25 1.0000
C26 H26A 0.9800
C26 H26B 0.9800
C26 H26C 0.9800
C27 H27A 0.9800
C27 H27B 0.9800
C27 H27C 0.9800
C28 C30 1.453(19)
C28 C29 1.51(2)
C28 H28 1.0000
C29 H29A 0.9800
C29 H29B 0.9800
C29 H29C 0.9800
C30 H30A 0.9800
C30 H30B 0.9800
C30 H30C 0.9800
C31 C36 1.424(14)
C31 C32 1.427(14)
C32 C33 1.362(15)
C32 C40 1.502(14)
C33 C34 1.396(17)
C33 H33 0.9500
C34 C35 1.342(18)
C34 H34 0.9500
C35 C36 1.393(17)
C35 H35 0.9500
C36 C37 1.503(17)
C37 C39 1.436(17)
C37 C38 1.514(19)
C37 H37 1.0000
C38 H38A 0.9800
C38 H38B 0.9800
C38 H38C 0.9800
C39 H39A 0.9800
C39 H39B 0.9800
C39 H39C 0.9800
C40 C42 1.503(15)
C40 C41 1.504(16)
C40 H40 1.0000
C41 H41A 0.9800
C41 H41B 0.9800
C41 H41C 0.9800
C42 H42A 0.9800
C42 H42B 0.9800
C42 H42C 0.9800
C43 C48 1.398(12)
C43 C44 1.407(12)
C44 C45 1.398(12)
C44 C52 1.481(12)
C45 C46 1.349(14)
C45 H45 0.9500
C46 C47 1.382(15)
C46 H46 0.9500
C47 C48 1.397(14)
C47 H47 0.9500
C48 C49 1.522(14)
C49 C50 1.463(17)
C49 C51 1.514(17)
C49 H49 1.0000
C50 H50A 0.9800
C50 H50B 0.9800
C50 H50C 0.9800
C51 H51A 0.9800
C51 H51B 0.9800
C51 H51C 0.9800
C52 C54 1.536(14)
C52 C53 1.545(14)
C52 H52 1.0000
C53 H53A 0.9800
C53 H53B 0.9800
C53 H53C 0.9800
C54 H54A 0.9800
C54 H54B 0.9800
C54 H54C 0.9800
C55 C60 1.404(12)
C55 C56 1.405(12)
C56 C57 1.371(12)
C56 C61 1.537(12)
C57 C58 1.336(14)
C57 H57 0.9500
C58 C59 1.404(14)
C58 H58 0.9500
C59 C60 1.357(13)
C59 H59 0.9500
C60 C64 1.538(12)
C61 C63 1.498(14)
C61 C62 1.522(14)
C61 H61 1.0000
C62 H62A 0.9800
C62 H62B 0.9800
C62 H62C 0.9800
C63 H63A 0.9800
C63 H63B 0.9800
C63 H63C 0.9800
C64 C66 1.501(15)
C64 C65 1.506(14)
C64 H64 1.0000
C65 H65A 0.9800
C65 H65B 0.9800
C65 H65C 0.9800
C66 H66A 0.9800
C66 H66B 0.9800
C66 H66C 0.9800
C67 C72 1.380(14)
C67 C68 1.423(16)
C68 C69 1.446(19)
C68 C73 1.50(2)
C69 C70 1.30(2)
C69 H69 0.9500
C70 C71 1.36(2)
C70 H70 0.9500
C71 C72 1.373(16)
C71 H71 0.9500
C72 C76 1.516(16)
C73 C75 1.41(2)
C73 C74 1.74(3)
C73 H73 1.0000
C74 H74A 0.9800
C74 H74B 0.9800
C74 H74C 0.9800
C75 H75A 0.9800
C75 H75B 0.9800
C75 H75C 0.9800
C76 C77 1.47(2)
C76 C78 1.53(2)
C76 H76 1.0000
C77 H77A 0.9800
C77 H77B 0.9800
C77 H77C 0.9800
C78 H78A 0.9800
C78 H78B 0.9800
C78 H78C 0.9800
C79 C80 1.370(13)
C79 C84 1.399(14)
C80 C81 1.385(14)
C80 C88 1.503(15)
C81 C82 1.373(17)
C81 H81 0.9500
C82 C83 1.336(17)
C82 H82 0.9500
C83 C84 1.355(15)
C83 H83 0.9500
C84 C85 1.624(19)
C85 C87 1.43(3)
C85 C86 1.46(2)
C85 H85 1.0000
C87 H87A 0.9800
C87 H87B 0.9800
C87 H87C 0.9800
C88 C89 1.515(16)
C88 C90 1.551(17)
C88 H88 1.0000
C89 H89A 0.9800
C89 H89B 0.9800
C89 H89C 0.9800
C90 H90A 0.9800
C90 H90B 0.9800
C90 H90C 0.9800
C91 H91A 0.9800
C91 H91B 0.9800
C91 H91C 0.9800
C92 C93 1.47(2)
C92 H92A 0.9900
C92 H92B 0.9900
C93 H93A 0.9900
C93 H93B 0.9900
C94 H94A 0.9800
C94 H94B 0.9800
C94 H94C 0.9800
C95 H95A 0.9800
C95 H95B 0.9800
C95 H95C 0.9800
C96 C97 1.56(2)
C96 H96A 0.9900
C96 H96B 0.9900
C97 H97A 0.9900
C97 H97B 0.9900
C98 H98A 0.9800
C98 H98B 0.9800
C98 H98C 0.9800
C99 H99A 0.9800
C99 H99B 0.9800
C99 H99C 0.9800
C100 C101 1.60(3)
C100 H10A 0.9900
C100 H10B 0.9900
C101 H10C 0.9900
C101 H10D 0.9900
C102 H10E 0.9800
C102 H10F 0.9800
C102 H10G 0.9800
C103 C104 1.51(4)
C103 H10H 0.9900
C103 H10I 0.9900
C104 H10J 0.9900
C104 H10K 0.9900
C106 H10O 0.9800
C106 H10P 0.9800
C106 H10Q 0.9800
